data_2213813
loop_
_publ_author_name
'V. Muthuraj'
' A. Ramu'
'A. Thamaraichelvan'
'S. Athimoolam'
'S. Natarajan'

_publ_section_title
;
 1-(4-Chlorothiobenzoyl)piperidine
;
_journal_coeditor_code HG2198
_journal_issue 6
_journal_name_full 'Acta Crystallographica Section E'
_journal_page_first o2873
_journal_page_last o2874
_journal_paper_doi 10.1107/S1600536807015978
_journal_volume 63
_journal_year 2007
_chemical_formula_sum 'C12 H14 Cl N S'
_chemical_formula_weight 239.75
_chemical_name_common Piperidin-4-chloro-phenyl-methanethione
_chemical_name_systematic
;
 Piperidin-4-chloro-phenyl-methanethione
;
_space_group_IT_number 19
_symmetry_cell_setting orthorhombic
_symmetry_space_group_name_Hall 'P 2ac 2ab'
_symmetry_space_group_name_H-M 'P 21 21 21'
_atom_sites_solution_hydrogens geom
_atom_sites_solution_primary direct
_atom_sites_solution_secondary difmap
_audit_creation_method SHELXTL/PC
_cell_angle_alpha 90.00
_cell_angle_beta 90.00
_cell_angle_gamma 90.00
_cell_formula_units_Z 4
_cell_length_a 6.2251(9)
_cell_length_b 7.7283(11)
_cell_length_c 25.061(3)
_cell_measurement_reflns_used 25
_cell_measurement_temperature 293(2)
_cell_measurement_theta_max 13.18
_cell_measurement_theta_min 9.64
_cell_volume 1205.7(3)
_computing_cell_refinement 'CAD4 Express'
_computing_data_collection 'CAD4 Express (Enraf--Nonius, 1994)'
_computing_data_reduction 'XCAD4 (Harms & Wocadlo, 1995)'
_computing_molecular_graphics 'SHELXTL/PC and Mercury (Macrae <i>et al.</i>,  2006)'
_computing_publication_material SHELXTL/PC
_computing_structure_refinement SHELXTL/PC
_computing_structure_solution 'SHELXTL/PC (Bruker, 2000)'
_diffrn_ambient_temperature 293(2)
_diffrn_measured_fraction_theta_full 0.999
_diffrn_measured_fraction_theta_max 0.999
_diffrn_measurement_device_type 'MACH3-Nonius sealed tube'
_diffrn_measurement_method \w-2\q
_diffrn_radiation_monochromator graphite
_diffrn_radiation_source 'fine-focus sealed tube'
_diffrn_radiation_type MoK\a
_diffrn_radiation_wavelength 0.71069
_diffrn_reflns_av_R_equivalents 0.0035
_diffrn_reflns_av_sigmaI/netI 0.0214
_diffrn_reflns_limit_h_max 7
_diffrn_reflns_limit_h_min 0
_diffrn_reflns_limit_k_max 9
_diffrn_reflns_limit_k_min 0
_diffrn_reflns_limit_l_max 29
_diffrn_reflns_limit_l_min -1
_diffrn_reflns_number 1333
_diffrn_reflns_theta_full 25.0
_diffrn_reflns_theta_max 24.99
_diffrn_reflns_theta_min 2.76
_diffrn_standards_decay_% 0
_diffrn_standards_interval_time 60
_diffrn_standards_number 3
_exptl_absorpt_coefficient_mu 0.457
_exptl_absorpt_correction_T_max 0.9990
_exptl_absorpt_correction_T_min 0.8659
_exptl_absorpt_correction_type psi-scan
_exptl_absorpt_process_details '[North <i>et al.</i>,  1968]'
_exptl_crystal_colour yellow
_exptl_crystal_density_diffrn 1.321
_exptl_crystal_density_method 'not measured'
_exptl_crystal_description needle
_exptl_crystal_F_000 504
_exptl_crystal_size_max 0.25
_exptl_crystal_size_mid 0.18
_exptl_crystal_size_min 0.15
_refine_diff_density_max 0.187
_refine_diff_density_min -0.166
_refine_ls_abs_structure_details 'Flack (1983), 45 Friedel pairs'
_refine_ls_abs_structure_Flack 0.20(15)
_refine_ls_extinction_method none
_refine_ls_goodness_of_fit_ref 1.090
_refine_ls_hydrogen_treatment constr
_refine_ls_matrix_type full
_refine_ls_number_parameters 136
_refine_ls_number_reflns 1316
_refine_ls_number_restraints 0
_refine_ls_restrained_S_all 1.090
_refine_ls_R_factor_all 0.0499
_refine_ls_R_factor_gt 0.0298
_refine_ls_shift/su_max <0.001
_refine_ls_shift/su_mean 0.000
_refine_ls_structure_factor_coef Fsqd
_refine_ls_weighting_details 'calc w=1/[\s^2^(Fo^2^)+(0.0293P)^2^+0.5735P] where P=(Fo^2^+2Fc^2^)/3'
_refine_ls_weighting_scheme calc
_refine_ls_wR_factor_gt 0.0718
_refine_ls_wR_factor_ref 0.0842
_reflns_number_gt 1046
_reflns_number_total 1316
_reflns_threshold_expression I>2\s(I)
_cod_data_source_file hg2198.cif
_cod_data_source_block I
_cod_database_code 2213813
_cod_database_fobs_code 2213813

loop_
_symmetry_equiv_pos_as_xyz
'x, y, z'
'-x+1/2, -y, z+1/2'
'x+1/2, -y+1/2, -z'
'-x, y+1/2, -z+1/2'

loop_
_atom_site_type_symbol
_atom_site_label
_atom_site_fract_x
_atom_site_fract_y
_atom_site_fract_z
_atom_site_U_iso_or_equiv
_atom_site_adp_type
_atom_site_calc_flag
_atom_site_refinement_flags
_atom_site_occupancy
N N 0.6313(5) 0.6338(4) 0.39436(12) 0.0526(8) Uani d . 1
C C2 0.8002(6) 0.6106(6) 0.43421(15) 0.0631(11) Uani d . 1
H H2A 0.8794 0.7178 0.4384 0.076 Uiso calc R 1
H H2B 0.8997 0.5222 0.4223 0.076 Uiso calc R 1
C C3 0.7039(7) 0.5581(6) 0.48726(15) 0.0691(12) Uani d . 1
H H3A 0.6176 0.6525 0.5011 0.083 Uiso calc R 1
H H3B 0.8185 0.5357 0.5126 0.083 Uiso calc R 1
C C4 0.5651(7) 0.3977(6) 0.48196(16) 0.0699(12) Uani d . 1
H H4A 0.6551 0.2985 0.4740 0.084 Uiso calc R 1
H H4B 0.4920 0.3757 0.5155 0.084 Uiso calc R 1
C C5 0.4007(6) 0.4212(6) 0.43791(16) 0.0626(11) Uani d . 1
H H5A 0.3242 0.3133 0.4325 0.075 Uiso calc R 1
H H5B 0.2971 0.5083 0.4486 0.075 Uiso calc R 1
C C6 0.5049(6) 0.4756(5) 0.38641(14) 0.0530(9) Uani d . 1
H H6A 0.5977 0.3836 0.3737 0.064 Uiso calc R 1
H H6B 0.3952 0.4960 0.3597 0.064 Uiso calc R 1
C C7 0.5750(6) 0.7885(5) 0.37609(13) 0.0450(9) Uani d . 1
S S 0.6745(2) 0.97581(13) 0.39812(4) 0.0639(3) Uani d . 1
C C8 0.4228(6) 0.7934(5) 0.33013(13) 0.0428(8) Uani d . 1
C C9 0.2261(6) 0.8756(5) 0.33456(15) 0.0541(10) Uani d . 1
H H9 0.1857 0.9241 0.3670 0.065 Uiso calc R 1
C C10 0.0904(6) 0.8865(5) 0.29169(15) 0.0561(10) Uani d . 1
H H10 -0.0424 0.9404 0.2951 0.067 Uiso calc R 1
C C11 0.1524(6) 0.8168(5) 0.24348(14) 0.0482(9) Uani d . 1
Cl Cl -0.01798(18) 0.83831(15) 0.18863(4) 0.0723(3) Uani d . 1
C C12 0.3450(6) 0.7325(4) 0.23778(13) 0.0466(9) Uani d . 1
H H12 0.3846 0.6848 0.2052 0.056 Uiso calc R 1
C C13 0.4787(6) 0.7202(4) 0.28152(13) 0.0467(9) Uani d . 1
H H13 0.6087 0.6618 0.2784 0.056 Uiso calc R 1

loop_
_atom_site_aniso_label
_atom_site_aniso_U_11
_atom_site_aniso_U_22
_atom_site_aniso_U_33
_atom_site_aniso_U_12
_atom_site_aniso_U_13
_atom_site_aniso_U_23
N 0.0502(18) 0.0525(18) 0.0550(18) -0.0052(16) -0.0174(16) 0.0003(17)
C2 0.052(2) 0.072(3) 0.066(3) -0.002(2) -0.019(2) -0.002(2)
C3 0.065(3) 0.087(3) 0.055(3) 0.015(3) -0.016(2) -0.011(2)
C4 0.073(3) 0.084(3) 0.053(2) 0.004(3) -0.001(2) 0.014(2)
C5 0.054(2) 0.059(3) 0.075(3) -0.003(2) -0.005(2) 0.007(2)
C6 0.057(2) 0.0470(19) 0.055(2) 0.000(2) -0.017(2) -0.0007(18)
C7 0.0445(19) 0.049(2) 0.0417(18) -0.0056(18) 0.0054(16) -0.0013(17)
S 0.0785(7) 0.0552(6) 0.0580(6) -0.0169(6) 0.0010(6) -0.0113(5)
C8 0.0449(19) 0.0386(18) 0.0449(18) -0.0013(16) 0.0031(16) 0.0029(16)
C9 0.053(2) 0.056(2) 0.053(2) 0.006(2) 0.0075(18) -0.0071(19)
C10 0.047(2) 0.055(2) 0.066(2) 0.011(2) 0.001(2) -0.001(2)
C11 0.049(2) 0.0418(19) 0.054(2) 0.000(2) -0.0076(18) 0.0114(18)
Cl 0.0670(6) 0.0822(7) 0.0678(6) 0.0088(6) -0.0204(6) 0.0155(6)
C12 0.053(2) 0.045(2) 0.0418(18) 0.004(2) 0.0021(18) 0.0001(16)
C13 0.0421(19) 0.046(2) 0.052(2) 0.0078(19) -0.0001(17) -0.0007(17)

loop_
_atom_type_symbol
_atom_type_description
_atom_type_scat_dispersion_real
_atom_type_scat_dispersion_imag
_atom_type_scat_source
C C 0.0033 0.0016 'International Tables Vol C Tables 4.2.6.8 and 6.1.1.4'
H H 0.0000 0.0000 'International Tables Vol C Tables 4.2.6.8 and 6.1.1.4'
N N 0.0061 0.0033 'International Tables Vol C Tables 4.2.6.8 and 6.1.1.4'
S S 0.1246 0.1234 'International Tables Vol C Tables 4.2.6.8 and 6.1.1.4'
Cl Cl 0.1484 0.1585 'International Tables Vol C Tables 4.2.6.8 and 6.1.1.4'

loop_
_geom_angle_atom_site_label_1
_geom_angle_atom_site_label_2
_geom_angle_atom_site_label_3
_geom_angle
C7 N C2 122.4(3)
C7 N C6 124.2(3)
C2 N C6 112.1(3)
N C2 C3 110.4(3)
N C2 H2A 109.6
C3 C2 H2A 109.6
N C2 H2B 109.6
C3 C2 H2B 109.6
H2A C2 H2B 108.1
C2 C3 C4 111.6(3)
C2 C3 H3A 109.3
C4 C3 H3A 109.3
C2 C3 H3B 109.3
C4 C3 H3B 109.3
H3A C3 H3B 108.0
C5 C4 C3 110.5(4)
C5 C4 H4A 109.6
C3 C4 H4A 109.6
C5 C4 H4B 109.6
C3 C4 H4B 109.6
H4A C4 H4B 108.1
C6 C5 C4 111.6(3)
C6 C5 H5A 109.3
C4 C5 H5A 109.3
C6 C5 H5B 109.3
C4 C5 H5B 109.3
H5A C5 H5B 108.0
N C6 C5 110.3(3)
N C6 H6A 109.6
C5 C6 H6A 109.6
N C6 H6B 109.6
C5 C6 H6B 109.6
H6A C6 H6B 108.1
N C7 C8 117.2(3)
N C7 S 124.7(3)
C8 C7 S 118.0(3)
C9 C8 C13 118.7(3)
C9 C8 C7 120.8(3)
C13 C8 C7 120.5(3)
C10 C9 C8 120.7(3)
C10 C9 H9 119.6
C8 C9 H9 119.6
C9 C10 C11 119.4(4)
C9 C10 H10 120.3
C11 C10 H10 120.3
C12 C11 C10 121.5(3)
C12 C11 Cl 119.6(3)
C10 C11 Cl 118.9(3)
C11 C12 C13 118.5(3)
C11 C12 H12 120.8
C13 C12 H12 120.8
C12 C13 C8 121.2(3)
C12 C13 H13 119.4
C8 C13 H13 119.4

loop_
_geom_bond_atom_site_label_1
_geom_bond_atom_site_label_2
_geom_bond_distance
_geom_bond_publ_flag
N C7 1.327(4) y
N C2 1.461(4) y
N C6 1.468(4) y
C2 C3 1.514(6) ?
C2 H2A 0.9700 ?
C2 H2B 0.9700 ?
C3 C4 1.517(6) ?
C3 H3A 0.9700 ?
C3 H3B 0.9700 ?
C4 C5 1.516(5) ?
C4 H4A 0.9700 ?
C4 H4B 0.9700 ?
C5 C6 1.504(5) ?
C5 H5A 0.9700 ?
C5 H5B 0.9700 ?
C6 H6A 0.9700 ?
C6 H6B 0.9700 ?
C7 C8 1.492(5) ?
C7 S 1.669(4) y
C8 C9 1.384(5) ?
C8 C13 1.387(4) ?
C9 C10 1.369(5) ?
C9 H9 0.9300 ?
C10 C11 1.378(5) ?
C10 H10 0.9300 ?
C11 C12 1.372(5) ?
C11 Cl 1.744(3) ?
C12 C13 1.379(5) ?
C12 H12 0.9300 ?
C13 H13 0.9300 ?

loop_
_geom_hbond_atom_site_label_D
_geom_hbond_atom_site_label_H
_geom_hbond_atom_site_label_A
_geom_hbond_site_symmetry_A
_geom_hbond_distance_DH
_geom_hbond_distance_HA
_geom_hbond_distance_DA
_geom_hbond_angle_DHA
C6 H6B Cl 4_545 0.97 2.91 3.721(4) 141.9

loop_
_geom_torsion_atom_site_label_1
_geom_torsion_atom_site_label_2
_geom_torsion_atom_site_label_3
_geom_torsion_atom_site_label_4
_geom_torsion
C7 N C2 C3 108.7(4)
C6 N C2 C3 -59.0(5)
N C2 C3 C4 55.2(5)
C2 C3 C4 C5 -52.3(5)
C3 C4 C5 C6 52.8(5)
C7 N C6 C5 -107.9(4)
C2 N C6 C5 59.5(4)
C4 C5 C6 N -56.0(4)
C2 N C7 C8 171.6(3)
C6 N C7 C8 -22.3(5)
C2 N C7 S -4.1(5)
C6 N C7 S 162.0(3)
N C7 C8 C9 120.3(4)
S C7 C8 C9 -63.7(4)
N C7 C8 C13 -61.7(5)
S C7 C8 C13 114.3(3)
C13 C8 C9 C10 -0.8(6)
C7 C8 C9 C10 177.2(4)
C8 C9 C10 C11 -1.0(6)
C9 C10 C11 C12 1.8(6)
C9 C10 C11 Cl -177.7(3)
C10 C11 C12 C13 -0.8(5)
Cl C11 C12 C13 178.8(3)
C11 C12 C13 C8 -1.0(5)
C9 C8 C13 C12 1.8(5)
C7 C8 C13 C12 -176.2(3)

loop_
_cod_related_entry_id
_cod_related_entry_database
_cod_related_entry_code
1 ChemSpider 536593
